data_7161198
loop_
_publ_author_name
'Bhedi, Dharmveer'
'Thirumoorthi, Ramalingam'

_publ_section_title
;
 Temperature-Directed in situ Generation of Fluorobenzyl Radicals:
 Utilization for the Complete Fluorobenzylation of Tri-, and
 Tetramethylbenzenes
;
_journal_name_full 'Organic &amp; Biomolecular Chemistry'
_journal_paper_doi 10.1039/D5OB01908G
_journal_year 2026
_chemical_formula_moiety 'C30 H27 F3'
_chemical_formula_sum 'C30 H27 F3'
_chemical_formula_weight 444.51
_space_group_crystal_system monoclinic
_space_group_IT_number 14
_space_group_name_Hall '-P 2yn'
_space_group_name_H-M_alt 'P 1 21/n 1'
_atom_sites_solution_hydrogens geom
_audit_creation_method SHELXL-2016/4
_audit_update_record
;
2025-11-13 deposited with the CCDC.	2026-06-04 downloaded from the CCDC.
;
_cell_angle_alpha 90
_cell_angle_beta 104.984(5)
_cell_angle_gamma 90
_cell_formula_units_Z 4
_cell_length_a 12.7127(5)
_cell_length_b 7.6232(2)
_cell_length_c 24.2235(11)
_cell_measurement_reflns_used 4893
_cell_measurement_temperature 100(2)
_cell_measurement_theta_max 51.5730
_cell_measurement_theta_min 3.6070
_cell_volume 2267.71(16)
_computing_cell_refinement 'CrysAlisPro 1.171.43.108a (Rigaku OD, 2024)'
_computing_data_collection 'CrysAlisPro 1.171.43.108a (Rigaku OD, 2024)'
_computing_data_reduction 'CrysAlisPro 1.171.43.108a (Rigaku OD, 2024)'
_computing_structure_refinement 'SHELXL-2016/4 (Sheldrick, 2016)'
_computing_structure_solution 'SHELXT 2014/4 (Sheldrick, 2014)'
_diffrn_ambient_temperature 100(2)
_diffrn_measured_fraction_theta_full 0.982
_diffrn_measured_fraction_theta_max 0.982
_diffrn_measurement_device_type 'XtaLAB Synergy, Dualflex, HyPix'
_diffrn_radiation_type CuK\a
_diffrn_radiation_wavelength 1.54184
_diffrn_reflns_av_R_equivalents 0.0217
_diffrn_reflns_av_unetI/netI 0.0235
_diffrn_reflns_Laue_measured_fraction_full 0.982
_diffrn_reflns_Laue_measured_fraction_max 0.982
_diffrn_reflns_limit_h_max 12
_diffrn_reflns_limit_h_min -11
_diffrn_reflns_limit_k_max 6
_diffrn_reflns_limit_k_min -7
_diffrn_reflns_limit_l_max 24
_diffrn_reflns_limit_l_min -24
_diffrn_reflns_number 7316
_diffrn_reflns_point_group_measured_fraction_full 0.982
_diffrn_reflns_point_group_measured_fraction_max 0.982
_diffrn_reflns_theta_full 51.611
_diffrn_reflns_theta_max 51.611
_diffrn_reflns_theta_min 3.606
_diffrn_source 'micro-focus sealed X-ray tube'
_exptl_absorpt_coefficient_mu 0.742
_exptl_absorpt_correction_T_max 0.936
_exptl_absorpt_correction_T_min 0.916
_exptl_absorpt_correction_type multi-scan
_exptl_absorpt_process_details
;
CrysAlisPro 1.171.43.108a (Rigaku Oxford Diffraction, 2024)
Empirical absorption correction using spherical harmonics,
implemented in SCALE3 ABSPACK scaling algorithm.
;
_exptl_crystal_colour Colorless
_exptl_crystal_density_diffrn 1.302
_exptl_crystal_description Block
_exptl_crystal_F_000 936
_exptl_crystal_size_max 0.120
_exptl_crystal_size_mid 0.110
_exptl_crystal_size_min 0.090
_refine_diff_density_max 0.281
_refine_diff_density_min -0.361
_refine_diff_density_rms 0.040
_refine_ls_extinction_coef 0.0011(2)
_refine_ls_extinction_expression Fc^*^=kFc[1+0.001xFc^2^\l^3^/sin(2\q)]^-1/4^
_refine_ls_extinction_method 'SHELXL-2016/4 (Sheldrick 2016)'
_refine_ls_goodness_of_fit_ref 1.052
_refine_ls_hydrogen_treatment constr
_refine_ls_matrix_type full
_refine_ls_number_parameters 302
_refine_ls_number_reflns 2453
_refine_ls_number_restraints 0
_refine_ls_restrained_S_all 1.052
_refine_ls_R_factor_all 0.0430
_refine_ls_R_factor_gt 0.0372
_refine_ls_shift/su_max 0.001
_refine_ls_shift/su_mean 0.000
_refine_ls_structure_factor_coef Fsqd
_refine_ls_weighting_details 'w=1/[\s^2^(Fo^2^)+(0.0609P)^2^+0.9551P] where P=(Fo^2^+2Fc^2^)/3'
_refine_ls_weighting_scheme calc
_refine_ls_wR_factor_gt 0.0974
_refine_ls_wR_factor_ref 0.1024
_reflns_Friedel_coverage 0.000
_reflns_number_gt 2185
_reflns_number_total 2453
_reflns_threshold_expression 'I > 2\s(I)'
_cod_data_source_file d5ob01908g2.cif
_cod_data_source_block 1aa
_cod_original_sg_symbol_H-M 'P 21/n'
_cod_database_code 7161198
_shelx_shelxl_version_number 2016/4
_shelx_space_group_comment
;
The symmetry employed for this shelxl refinement is uniquely defined
by the following loop, which should always be used as a source of
symmetry information in preference to the above space-group names.
They are only intended as comments.
;
_shelx_estimated_absorpt_t_min 0.916
_shelx_estimated_absorpt_t_max 0.936

loop_
_space_group_symop_operation_xyz
'x, y, z'
'-x+1/2, y+1/2, -z+1/2'
'-x, -y, -z'
'x-1/2, -y-1/2, z-1/2'

loop_
_atom_site_label
_atom_site_type_symbol
_atom_site_fract_x
_atom_site_fract_y
_atom_site_fract_z
_atom_site_U_iso_or_equiv
_atom_site_adp_type
_atom_site_occupancy
_atom_site_site_symmetry_order
_atom_site_calc_flag
_atom_site_refinement_flags_posn
_atom_site_refinement_flags_adp
_atom_site_refinement_flags_occupancy
_atom_site_disorder_assembly
_atom_site_disorder_group
C1 C 0.41576(16) 0.4708(3) 0.33009(9) 0.0212(5) Uani 1 1 d . . . . .
C2 C 0.52550(16) 0.5169(3) 0.35291(9) 0.0221(5) Uani 1 1 d . . . . .
C3 C 0.59282(16) 0.5446(3) 0.31585(9) 0.0228(5) Uani 1 1 d . . . . .
C4 C 0.55105(17) 0.5256(3) 0.25659(9) 0.0236(5) Uani 1 1 d . . . . .
C5 C 0.44171(17) 0.4752(3) 0.23412(9) 0.0233(5) Uani 1 1 d . . . . .
C6 C 0.37526(16) 0.4433(3) 0.27124(9) 0.0224(5) Uani 1 1 d . . . . .
C7 C 0.34348(17) 0.4427(3) 0.37044(9) 0.0242(5) Uani 1 1 d . . . . .
H7A H 0.266535 0.457128 0.348684 0.029 Uiso 1 1 calc R U . . .
H7B H 0.359917 0.534743 0.400262 0.029 Uiso 1 1 calc R U . . .
C8 C 0.35656(16) 0.2642(3) 0.39940(8) 0.0207(5) Uani 1 1 d . . . . .
C9 C 0.39994(16) 0.1210(3) 0.37754(9) 0.0232(5) Uani 1 1 d . . . . .
H9 H 0.423000 0.134708 0.343478 0.028 Uiso 1 1 calc R U . . .
C10 C 0.41049(16) -0.0416(3) 0.40419(9) 0.0245(5) Uani 1 1 d . . . . .
H10 H 0.439265 -0.139168 0.388526 0.029 Uiso 1 1 calc R U . . .
C11 C 0.37821(17) -0.0574(3) 0.45370(9) 0.0246(6) Uani 1 1 d . . . . .
C12 C 0.33549(16) 0.0804(3) 0.47728(9) 0.0263(6) Uani 1 1 d . . . . .
H12 H 0.313942 0.065779 0.511738 0.032 Uiso 1 1 calc R U . . .
C13 C 0.32451(16) 0.2408(3) 0.44981(9) 0.0249(6) Uani 1 1 d . . . . .
H13 H 0.294567 0.336941 0.465549 0.030 Uiso 1 1 calc R U . . .
C14 C 0.57201(17) 0.5311(3) 0.41683(9) 0.0269(6) Uani 1 1 d . . . . .
H14A H 0.577327 0.654986 0.428032 0.040 Uiso 1 1 calc R U . . .
H14B H 0.644619 0.477837 0.427528 0.040 Uiso 1 1 calc R U . . .
H14C H 0.524241 0.469733 0.436369 0.040 Uiso 1 1 calc R U . . .
C15 C 0.71191(16) 0.5903(3) 0.34100(9) 0.0276(6) Uani 1 1 d . . . . .
H15A H 0.743463 0.503737 0.371205 0.033 Uiso 1 1 calc R U . . .
H15B H 0.750615 0.577551 0.310627 0.033 Uiso 1 1 calc R U . . .
C16 C 0.73413(16) 0.7727(3) 0.36634(9) 0.0235(5) Uani 1 1 d . . . . .
C17 C 0.83105(17) 0.8043(3) 0.40770(9) 0.0273(6) Uani 1 1 d . . . . .
H17 H 0.880379 0.710248 0.420376 0.033 Uiso 1 1 calc R U . . .
C18 C 0.85699(18) 0.9691(3) 0.43066(9) 0.0288(6) Uani 1 1 d . . . . .
H18 H 0.923468 0.989180 0.458712 0.035 Uiso 1 1 calc R U . . .
C19 C 0.78490(17) 1.1030(3) 0.41216(9) 0.0249(5) Uani 1 1 d . . . . .
C20 C 0.68837(17) 1.0802(3) 0.37166(9) 0.0259(6) Uani 1 1 d . . . . .
H20 H 0.639798 1.175590 0.359460 0.031 Uiso 1 1 calc R U . . .
C21 C 0.66373(17) 0.9133(3) 0.34898(9) 0.0250(5) Uani 1 1 d . . . . .
H21 H 0.597081 0.894820 0.320891 0.030 Uiso 1 1 calc R U . . .
C22 C 0.62626(19) 0.5507(3) 0.21771(10) 0.0345(6) Uani 1 1 d . . . . .
H22A H 0.662814 0.664586 0.225622 0.052 Uiso 1 1 calc R U . . .
H22B H 0.583649 0.546781 0.177739 0.052 Uiso 1 1 calc R U . . .
H22C H 0.680861 0.456964 0.224647 0.052 Uiso 1 1 calc R U . . .
C23 C 0.39604(18) 0.4508(3) 0.17007(9) 0.0263(6) Uani 1 1 d . . . . .
H23A H 0.316606 0.472653 0.160408 0.032 Uiso 1 1 calc R U . . .
H23B H 0.428826 0.540389 0.150039 0.032 Uiso 1 1 calc R U . . .
C24 C 0.41549(16) 0.2709(3) 0.14748(9) 0.0224(5) Uani 1 1 d . . . . .
C25 C 0.38502(16) 0.2400(3) 0.08867(9) 0.0240(6) Uani 1 1 d . . . . .
H25 H 0.353677 0.332585 0.063539 0.029 Uiso 1 1 calc R U . . .
C26 C 0.39940(17) 0.0773(3) 0.06607(9) 0.0267(6) Uani 1 1 d . . . . .
H26 H 0.377802 0.057416 0.026007 0.032 Uiso 1 1 calc R U . . .
C27 C 0.44567(17) -0.0541(3) 0.10314(9) 0.0258(6) Uani 1 1 d . . . . .
C28 C 0.47716(17) -0.0309(3) 0.16109(9) 0.0294(6) Uani 1 1 d . . . . .
H28 H 0.508507 -0.124399 0.185825 0.035 Uiso 1 1 calc R U . . .
C29 C 0.46200(17) 0.1334(3) 0.18280(9) 0.0280(6) Uani 1 1 d . . . . .
H29 H 0.484148 0.151854 0.222936 0.034 Uiso 1 1 calc R U . . .
C30 C 0.26046(17) 0.3725(3) 0.24835(10) 0.0287(6) Uani 1 1 d . . . . .
H30A H 0.242229 0.295988 0.277046 0.043 Uiso 1 1 calc R U . . .
H30B H 0.256267 0.305360 0.213336 0.043 Uiso 1 1 calc R U . . .
H30C H 0.208869 0.470442 0.239894 0.043 Uiso 1 1 calc R U . . .
F1 F 0.38846(10) -0.21648(15) 0.48082(5) 0.0343(4) Uani 1 1 d . . . . .
F2 F 0.80959(10) 1.26550(15) 0.43595(5) 0.0356(4) Uani 1 1 d . . . . .
F3 F 0.45997(10) -0.21497(15) 0.08111(5) 0.0364(4) Uani 1 1 d . . . . .

loop_
_atom_site_aniso_label
_atom_site_aniso_U_11
_atom_site_aniso_U_22
_atom_site_aniso_U_33
_atom_site_aniso_U_23
_atom_site_aniso_U_13
_atom_site_aniso_U_12
C1 0.0240(13) 0.0133(12) 0.0277(13) 0.0025(10) 0.0092(10) 0.0023(9)
C2 0.0276(13) 0.0132(11) 0.0256(12) 0.0001(10) 0.0071(10) 0.0026(9)
C3 0.0240(12) 0.0156(12) 0.0295(13) 0.0006(10) 0.0083(10) 0.0025(9)
C4 0.0287(13) 0.0147(12) 0.0303(14) 0.0010(10) 0.0128(10) 0.0026(10)
C5 0.0289(13) 0.0161(12) 0.0249(13) -0.0002(10) 0.0070(10) 0.0045(10)
C6 0.0242(12) 0.0151(12) 0.0276(13) 0.0016(10) 0.0060(10) 0.0031(9)
C7 0.0257(12) 0.0214(13) 0.0270(13) 0.0001(10) 0.0092(10) 0.0020(10)
C8 0.0165(11) 0.0230(13) 0.0213(12) -0.0007(10) 0.0025(9) -0.0021(9)
C9 0.0215(12) 0.0250(13) 0.0239(12) 0.0000(11) 0.0070(9) -0.0009(10)
C10 0.0235(12) 0.0215(13) 0.0283(13) 0.0003(10) 0.0062(10) 0.0002(10)
C11 0.0235(12) 0.0199(13) 0.0281(13) 0.0091(11) 0.0027(10) -0.0016(10)
C12 0.0241(12) 0.0318(15) 0.0234(12) 0.0018(11) 0.0070(10) -0.0047(11)
C13 0.0229(12) 0.0252(13) 0.0267(13) -0.0029(10) 0.0064(10) -0.0009(10)
C14 0.0274(13) 0.0245(13) 0.0286(13) 0.0005(10) 0.0071(10) 0.0016(10)
C15 0.0241(13) 0.0244(13) 0.0351(13) 0.0002(10) 0.0090(10) 0.0036(10)
C16 0.0217(12) 0.0259(13) 0.0262(13) 0.0021(10) 0.0122(10) -0.0015(10)
C17 0.0234(13) 0.0273(14) 0.0314(13) 0.0050(11) 0.0075(11) 0.0040(10)
C18 0.0240(12) 0.0311(15) 0.0300(13) 0.0004(11) 0.0048(10) -0.0041(11)
C19 0.0287(13) 0.0188(13) 0.0295(13) -0.0043(11) 0.0116(11) -0.0058(11)
C20 0.0237(13) 0.0220(13) 0.0332(13) 0.0031(11) 0.0095(11) 0.0017(10)
C21 0.0187(11) 0.0280(14) 0.0280(12) 0.0034(11) 0.0056(10) 0.0002(10)
C22 0.0360(14) 0.0354(15) 0.0361(14) 0.0000(11) 0.0169(11) 0.0016(11)
C23 0.0296(13) 0.0236(13) 0.0265(13) 0.0020(10) 0.0088(10) 0.0022(10)
C24 0.0194(12) 0.0235(13) 0.0252(13) 0.0015(10) 0.0075(10) -0.0013(10)
C25 0.0203(12) 0.0244(14) 0.0272(14) 0.0031(10) 0.0058(10) 0.0003(9)
C26 0.0247(12) 0.0298(14) 0.0263(12) -0.0043(11) 0.0080(10) -0.0039(10)
C27 0.0258(12) 0.0177(13) 0.0359(15) -0.0066(11) 0.0116(11) -0.0013(10)
C28 0.0324(13) 0.0230(14) 0.0316(14) 0.0016(11) 0.0060(11) 0.0038(10)
C29 0.0320(13) 0.0276(14) 0.0232(12) -0.0001(11) 0.0048(10) 0.0012(10)
C30 0.0284(13) 0.0251(14) 0.0313(12) 0.0018(10) 0.0057(10) -0.0004(10)
F1 0.0384(8) 0.0272(8) 0.0372(8) 0.0109(6) 0.0096(6) 0.0001(6)
F2 0.0370(8) 0.0292(8) 0.0387(8) -0.0062(6) 0.0060(6) -0.0026(6)
F3 0.0428(8) 0.0260(8) 0.0429(8) -0.0068(6) 0.0154(6) 0.0010(6)

loop_
_atom_type_symbol
_atom_type_description
_atom_type_scat_dispersion_real
_atom_type_scat_dispersion_imag
_atom_type_scat_source
C C 0.0181 0.0091 'International Tables Vol C Tables 4.2.6.8 and 6.1.1.4'
H H 0.0000 0.0000 'International Tables Vol C Tables 4.2.6.8 and 6.1.1.4'
F F 0.0727 0.0534 'International Tables Vol C Tables 4.2.6.8 and 6.1.1.4'

loop_
_geom_angle_atom_site_label_1
_geom_angle_atom_site_label_2
_geom_angle_atom_site_label_3
_geom_angle
_geom_angle_site_symmetry_1
_geom_angle_site_symmetry_3
_geom_angle_publ_flag
C6 C1 C2 120.25(18) . . ?
C6 C1 C7 120.60(18) . . ?
C2 C1 C7 119.08(18) . . ?
C1 C2 C3 119.48(18) . . ?
C1 C2 C14 120.40(18) . . ?
C3 C2 C14 120.09(18) . . ?
C4 C3 C2 120.36(18) . . ?
C4 C3 C15 120.54(18) . . ?
C2 C3 C15 119.07(18) . . ?
C3 C4 C5 119.86(18) . . ?
C3 C4 C22 119.30(19) . . ?
C5 C4 C22 120.76(19) . . ?
C6 C5 C4 119.77(19) . . ?
C6 C5 C23 119.83(18) . . ?
C4 C5 C23 120.38(18) . . ?
C1 C6 C5 120.11(18) . . ?
C1 C6 C30 119.35(18) . . ?
C5 C6 C30 120.50(19) . . ?
C1 C7 C8 114.27(16) . . ?
C1 C7 H7A 108.7 . . ?
C8 C7 H7A 108.7 . . ?
C1 C7 H7B 108.7 . . ?
C8 C7 H7B 108.7 . . ?
H7A C7 H7B 107.6 . . ?
C9 C8 C13 117.91(19) . . ?
C9 C8 C7 122.31(18) . . ?
C13 C8 C7 119.78(18) . . ?
C8 C9 C10 121.67(19) . . ?
C8 C9 H9 119.2 . . ?
C10 C9 H9 119.2 . . ?
C11 C10 C9 118.1(2) . . ?
C11 C10 H10 120.9 . . ?
C9 C10 H10 120.9 . . ?
F1 C11 C10 119.03(19) . . ?
F1 C11 C12 118.49(18) . . ?
C10 C11 C12 122.49(19) . . ?
C11 C12 C13 118.59(19) . . ?
C11 C12 H12 120.7 . . ?
C13 C12 H12 120.7 . . ?
C12 C13 C8 121.2(2) . . ?
C12 C13 H13 119.4 . . ?
C8 C13 H13 119.4 . . ?
C2 C14 H14A 109.5 . . ?
C2 C14 H14B 109.5 . . ?
H14A C14 H14B 109.5 . . ?
C2 C14 H14C 109.5 . . ?
H14A C14 H14C 109.5 . . ?
H14B C14 H14C 109.5 . . ?
C16 C15 C3 115.78(17) . . ?
C16 C15 H15A 108.3 . . ?
C3 C15 H15A 108.3 . . ?
C16 C15 H15B 108.3 . . ?
C3 C15 H15B 108.3 . . ?
H15A C15 H15B 107.4 . . ?
C21 C16 C17 117.7(2) . . ?
C21 C16 C15 123.13(19) . . ?
C17 C16 C15 119.18(18) . . ?
C18 C17 C16 121.5(2) . . ?
C18 C17 H17 119.2 . . ?
C16 C17 H17 119.2 . . ?
C19 C18 C17 118.5(2) . . ?
C19 C18 H18 120.7 . . ?
C17 C18 H18 120.7 . . ?
C18 C19 F2 118.46(18) . . ?
C18 C19 C20 122.7(2) . . ?
F2 C19 C20 118.82(18) . . ?
C19 C20 C21 117.90(19) . . ?
C19 C20 H20 121.0 . . ?
C21 C20 H20 121.0 . . ?
C20 C21 C16 121.7(2) . . ?
C20 C21 H21 119.2 . . ?
C16 C21 H21 119.2 . . ?
C4 C22 H22A 109.5 . . ?
C4 C22 H22B 109.5 . . ?
H22A C22 H22B 109.5 . . ?
C4 C22 H22C 109.5 . . ?
H22A C22 H22C 109.5 . . ?
H22B C22 H22C 109.5 . . ?
C24 C23 C5 115.02(17) . . ?
C24 C23 H23A 108.5 . . ?
C5 C23 H23A 108.5 . . ?
C24 C23 H23B 108.5 . . ?
C5 C23 H23B 108.5 . . ?
H23A C23 H23B 107.5 . . ?
C29 C24 C25 117.63(19) . . ?
C29 C24 C23 122.91(18) . . ?
C25 C24 C23 119.46(18) . . ?
C26 C25 C24 121.6(2) . . ?
C26 C25 H25 119.2 . . ?
C24 C25 H25 119.2 . . ?
C27 C26 C25 118.2(2) . . ?
C27 C26 H26 120.9 . . ?
C25 C26 H26 120.9 . . ?
C28 C27 F3 118.87(19) . . ?
C28 C27 C26 122.7(2) . . ?
F3 C27 C26 118.47(19) . . ?
C27 C28 C29 118.2(2) . . ?
C27 C28 H28 120.9 . . ?
C29 C28 H28 120.9 . . ?
C24 C29 C28 121.8(2) . . ?
C24 C29 H29 119.1 . . ?
C28 C29 H29 119.1 . . ?
C6 C30 H30A 109.5 . . ?
C6 C30 H30B 109.5 . . ?
H30A C30 H30B 109.5 . . ?
C6 C30 H30C 109.5 . . ?
H30A C30 H30C 109.5 . . ?
H30B C30 H30C 109.5 . . ?

loop_
_geom_bond_atom_site_label_1
_geom_bond_atom_site_label_2
_geom_bond_distance
_geom_bond_site_symmetry_2
_geom_bond_publ_flag
C1 C6 1.401(3) . ?
C1 C2 1.406(3) . ?
C1 C7 1.520(3) . ?
C2 C3 1.407(3) . ?
C2 C14 1.512(3) . ?
C3 C4 1.403(3) . ?
C3 C15 1.519(3) . ?
C4 C5 1.409(3) . ?
C4 C22 1.518(3) . ?
C5 C6 1.405(3) . ?
C5 C23 1.521(3) . ?
C6 C30 1.520(3) . ?
C7 C8 1.520(3) . ?
C7 H7A 0.9900 . ?
C7 H7B 0.9900 . ?
C8 C9 1.388(3) . ?
C8 C13 1.395(3) . ?
C9 C10 1.388(3) . ?
C9 H9 0.9500 . ?
C10 C11 1.370(3) . ?
C10 H10 0.9500 . ?
C11 F1 1.369(2) . ?
C11 C12 1.373(3) . ?
C12 C13 1.382(3) . ?
C12 H12 0.9500 . ?
C13 H13 0.9500 . ?
C14 H14A 0.9800 . ?
C14 H14B 0.9800 . ?
C14 H14C 0.9800 . ?
C15 C16 1.516(3) . ?
C15 H15A 0.9900 . ?
C15 H15B 0.9900 . ?
C16 C21 1.390(3) . ?
C16 C17 1.394(3) . ?
C17 C18 1.379(3) . ?
C17 H17 0.9500 . ?
C18 C19 1.368(3) . ?
C18 H18 0.9500 . ?
C19 F2 1.368(2) . ?
C19 C20 1.370(3) . ?
C20 C21 1.389(3) . ?
C20 H20 0.9500 . ?
C21 H21 0.9500 . ?
C22 H22A 0.9800 . ?
C22 H22B 0.9800 . ?
C22 H22C 0.9800 . ?
C23 C24 1.520(3) . ?
C23 H23A 0.9900 . ?
C23 H23B 0.9900 . ?
C24 C29 1.385(3) . ?
C24 C25 1.396(3) . ?
C25 C26 1.386(3) . ?
C25 H25 0.9500 . ?
C26 C27 1.372(3) . ?
C26 H26 0.9500 . ?
C27 C28 1.368(3) . ?
C27 F3 1.369(2) . ?
C28 C29 1.391(3) . ?
C28 H28 0.9500 . ?
C29 H29 0.9500 . ?
C30 H30A 0.9800 . ?
C30 H30B 0.9800 . ?
C30 H30C 0.9800 . ?

loop_
_geom_torsion_atom_site_label_1
_geom_torsion_atom_site_label_2
_geom_torsion_atom_site_label_3
_geom_torsion_atom_site_label_4
_geom_torsion
_geom_torsion_site_symmetry_1
_geom_torsion_site_symmetry_2
_geom_torsion_site_symmetry_3
_geom_torsion_site_symmetry_4
_geom_torsion_publ_flag
C6 C1 C2 C3 3.5(3) . . . . ?
C7 C1 C2 C3 -179.51(17) . . . . ?
C6 C1 C2 C14 -174.58(18) . . . . ?
C7 C1 C2 C14 2.4(3) . . . . ?
C1 C2 C3 C4 -0.3(3) . . . . ?
C14 C2 C3 C4 177.77(18) . . . . ?
C1 C2 C3 C15 -178.65(18) . . . . ?
C14 C2 C3 C15 -0.6(3) . . . . ?
C2 C3 C4 C5 -1.2(3) . . . . ?
C15 C3 C4 C5 177.09(19) . . . . ?
C2 C3 C4 C22 -178.15(18) . . . . ?
C15 C3 C4 C22 0.2(3) . . . . ?
C3 C4 C5 C6 -0.4(3) . . . . ?
C22 C4 C5 C6 176.48(18) . . . . ?
C3 C4 C5 C23 -178.84(17) . . . . ?
C22 C4 C5 C23 -2.0(3) . . . . ?
C2 C1 C6 C5 -5.1(3) . . . . ?
C7 C1 C6 C5 177.91(17) . . . . ?
C2 C1 C6 C30 172.71(19) . . . . ?
C7 C1 C6 C30 -4.3(3) . . . . ?
C4 C5 C6 C1 3.6(3) . . . . ?
C23 C5 C6 C1 -177.98(17) . . . . ?
C4 C5 C6 C30 -174.25(19) . . . . ?
C23 C5 C6 C30 4.2(3) . . . . ?
C6 C1 C7 C8 96.9(2) . . . . ?
C2 C1 C7 C8 -80.1(2) . . . . ?
C1 C7 C8 C9 -20.9(3) . . . . ?
C1 C7 C8 C13 159.01(19) . . . . ?
C13 C8 C9 C10 0.7(3) . . . . ?
C7 C8 C9 C10 -179.40(18) . . . . ?
C8 C9 C10 C11 -1.0(3) . . . . ?
C9 C10 C11 F1 -179.66(17) . . . . ?
C9 C10 C11 C12 0.5(3) . . . . ?
F1 C11 C12 C13 -179.65(17) . . . . ?
C10 C11 C12 C13 0.2(3) . . . . ?
C11 C12 C13 C8 -0.5(3) . . . . ?
C9 C8 C13 C12 0.0(3) . . . . ?
C7 C8 C13 C12 -179.87(18) . . . . ?
C4 C3 C15 C16 110.3(2) . . . . ?
C2 C3 C15 C16 -71.3(2) . . . . ?
C3 C15 C16 C21 -25.8(3) . . . . ?
C3 C15 C16 C17 156.36(19) . . . . ?
C21 C16 C17 C18 -0.2(3) . . . . ?
C15 C16 C17 C18 177.70(19) . . . . ?
C16 C17 C18 C19 0.3(3) . . . . ?
C17 C18 C19 F2 178.49(17) . . . . ?
C17 C18 C19 C20 -0.3(3) . . . . ?
C18 C19 C20 C21 0.2(3) . . . . ?
F2 C19 C20 C21 -178.56(18) . . . . ?
C19 C20 C21 C16 -0.1(3) . . . . ?
C17 C16 C21 C20 0.2(3) . . . . ?
C15 C16 C21 C20 -177.69(19) . . . . ?
C6 C5 C23 C24 -93.2(2) . . . . ?
C4 C5 C23 C24 85.2(2) . . . . ?
C5 C23 C24 C29 5.9(3) . . . . ?
C5 C23 C24 C25 -174.57(18) . . . . ?
C29 C24 C25 C26 0.7(3) . . . . ?
C23 C24 C25 C26 -178.90(19) . . . . ?
C24 C25 C26 C27 -0.5(3) . . . . ?
C25 C26 C27 C28 0.4(3) . . . . ?
C25 C26 C27 F3 179.93(17) . . . . ?
F3 C27 C28 C29 -179.97(18) . . . . ?
C26 C27 C28 C29 -0.5(3) . . . . ?
C25 C24 C29 C28 -0.7(3) . . . . ?
C23 C24 C29 C28 178.85(19) . . . . ?
C27 C28 C29 C24 0.6(3) . . . . ?
